data_4001174
loop_
_publ_author_name
'Klap\"otke, Thomas M.'
'Stierstorfer, J\"org'
'Wallek, Andreas U.'

_publ_section_title
;
 Nitrogen-Rich Salts of 1-Methyl-5-nitriminotetrazolate: An Auspicious
 Class of Thermally Stable Energetic Materials
;
_journal_issue 13
_journal_name_full 'Chemistry of Materials'
_journal_page_first 4519
_journal_paper_doi 10.1021/cm8004166
_journal_volume 20
_journal_year 2008
_chemical_formula_moiety 'C2 H3 Ag N6 O2'
_chemical_formula_sum 'C2 H3 Ag N6 O2'
_chemical_formula_weight 250.97
_chemical_name_common 'silver 1-methyl-5-nitriminotetrazolate'
_chemical_name_systematic 'silver 1-methyl-5-nitriminotetrazolate'
_space_group_IT_number 14
_symmetry_cell_setting monoclinic
_symmetry_Int_Tables_number 14
_symmetry_space_group_name_Hall '-P 2ybc'
_symmetry_space_group_name_H-M 'P 1 21/c 1'
_atom_sites_solution_hydrogens geom
_atom_sites_solution_primary direct
_atom_sites_solution_secondary difmap
_audit_creation_date
;
'Tue Sep 18 15:39:13 2007'
;
_audit_creation_method SHELXL-97
_audit_update_record 19.09.2007
_cell_angle_alpha 90.00
_cell_angle_beta 103.816(3)
_cell_angle_gamma 90.00
_cell_formula_units_Z 4
_cell_length_a 10.7740(3)
_cell_length_b 8.4315(2)
_cell_length_c 6.4111(2)
_cell_measurement_reflns_used 4817
_cell_measurement_temperature 100(2)
_cell_measurement_theta_max 32.3427
_cell_measurement_theta_min 3.8806
_cell_volume 565.54(3)
_computing_cell_refinement
;
CrysAlis RED, Oxford Diffraction Ltd.,
Version 1.171.27p5 beta (release 01-04-2005 CrysAlis171 .NET)
(compiled Apr  1 2005,17:53:34)
;
_computing_data_collection
;
CrysAlis CCD, Oxford Diffraction Ltd.,
Version 1.171.27p5 beta (release 01-04-2005 CrysAlis171 .NET)
(compiled Apr  1 2005,17:53:34)
;
_computing_data_reduction
;
CrysAlis RED, Oxford Diffraction Ltd.,
Version 1.171.27p5 beta (release 01-04-2005 CrysAlis171 .NET)
(compiled Apr  1 2005,17:53:34)
;
_computing_molecular_graphics
;
'ORTEP (M. N. Burnett, C. K. Johnson, ORTEP-III: Oak Ridge Thermal Ellipsoid
;
_computing_publication_material 'PLATON (A. L. Spek, Acta Crystallogr, Sect. A, 1990, 46, C34, 1995 version).'
_computing_structure_refinement 'SHELXL-97 (Sheldrick, 1997)'
_computing_structure_solution SIR-92
_diffrn_ambient_temperature 200
_diffrn_detector_area_resol_mean 15.9809
_diffrn_measured_fraction_theta_full 0.998
_diffrn_measured_fraction_theta_max 0.998
_diffrn_measurement_device 'CCD camera on \k-goniostat'
_diffrn_measurement_device_type KappaCCD
_diffrn_measurement_method omega-scan
_diffrn_orient_matrix_UB_11 0.0138110624
_diffrn_orient_matrix_UB_12 -0.0615812165
_diffrn_orient_matrix_UB_13 -0.0421591142
_diffrn_orient_matrix_UB_21 0.0865917029
_diffrn_orient_matrix_UB_22 -0.0308956711
_diffrn_orient_matrix_UB_23 0.0476375808
_diffrn_orient_matrix_UB_31 -0.0726672716
_diffrn_orient_matrix_UB_32 -0.0483567858
_diffrn_orient_matrix_UB_33 0.0233518539
_diffrn_radiation_collimation 0.5
_diffrn_radiation_monochromator graphite
_diffrn_radiation_source 'fine-focus sealed tube'
_diffrn_radiation_type 'Mo K\a'
_diffrn_radiation_wavelength 0.71073
_diffrn_reflns_av_R_equivalents 0.0247
_diffrn_reflns_av_sigmaI/netI 0.0173
_diffrn_reflns_limit_h_max 13
_diffrn_reflns_limit_h_min -13
_diffrn_reflns_limit_k_max 10
_diffrn_reflns_limit_k_min -10
_diffrn_reflns_limit_l_max 7
_diffrn_reflns_limit_l_min -7
_diffrn_reflns_number 5491
_diffrn_reflns_theta_full 26.24
_diffrn_reflns_theta_max 26.24
_diffrn_reflns_theta_min 3.90
_diffrn_source_current 40
_diffrn_source_type 'Spellman generator'
_diffrn_source_voltage 50
_exptl_absorpt_coefficient_mu 3.513
_exptl_absorpt_correction_T_max 0.90000
_exptl_absorpt_correction_T_min 0.74374
_exptl_absorpt_correction_type multi-scan
_exptl_absorpt_process_details
;SCALE3 ABSPACK - An Oxford Diffraction program (1.0.4,gui:1.0.3)
(C) 2005 Oxford Diffraction Ltd.
;
_exptl_crystal_colour colorless
_exptl_crystal_density_diffrn 2.948
_exptl_crystal_density_method 'not measured'
_exptl_crystal_description needle
_exptl_crystal_F_000 480
_exptl_crystal_size_max 0.09
_exptl_crystal_size_mid 0.08
_exptl_crystal_size_min 0.03
_refine_diff_density_max 1.481
_refine_diff_density_min -0.578
_refine_diff_density_rms 0.116
_refine_ls_extinction_method none
_refine_ls_goodness_of_fit_ref 1.076
_refine_ls_hydrogen_treatment refall
_refine_ls_matrix_type full
_refine_ls_number_parameters 112
_refine_ls_number_reflns 1130
_refine_ls_number_restraints 0
_refine_ls_restrained_S_all 1.076
_refine_ls_R_factor_all 0.0244
_refine_ls_R_factor_gt 0.0190
_refine_ls_shift/su_max 0.001
_refine_ls_shift/su_mean 0.000
_refine_ls_structure_factor_coef Fsqd
_refine_ls_weighting_scheme calc
_refine_ls_wR_factor_gt 0.0473
_refine_ls_wR_factor_ref 0.0494
_reflns_number_gt 970
_reflns_number_total 1130
_reflns_threshold_expression >2sigma(I)
_cod_data_source_file cm8004166-file005.cif
_cod_data_source_block cx291
_cod_database_code 4001174

loop_
_symmetry_equiv_pos_as_xyz
'x, y, z'
'-x, y+1/2, -z+1/2'
'-x, -y, -z'
'x, -y-1/2, z-1/2'

loop_
_atom_site_label
_atom_site_type_symbol
_atom_site_fract_x
_atom_site_fract_y
_atom_site_fract_z
_atom_site_U_iso_or_equiv
_atom_site_adp_type
_atom_site_occupancy
_atom_site_symmetry_multiplicity
_atom_site_calc_flag
Ag1 Ag 0.46212(2) -0.05806(3) 0.77209(4) 0.01084(10) Uani 1 1 d
N4 N 0.6430(2) 0.0643(3) 0.7359(4) 0.0086(5) Uani 1 1 d
N1 N 0.8436(2) 0.1020(3) 0.7498(4) 0.0092(5) Uani 1 1 d
N5 N 0.7940(2) -0.1640(3) 0.7824(4) 0.0105(5) Uani 1 1 d
C1 C 0.7537(3) -0.0107(4) 0.7480(5) 0.0104(6) Uani 1 1 d
O2 O 0.7406(2) -0.4149(2) 0.7659(4) 0.0147(5) Uani 1 1 d
O1 O 0.59832(19) -0.2463(2) 0.5922(4) 0.0122(5) Uani 1 1 d
N3 N 0.6695(2) 0.2222(3) 0.7339(4) 0.0095(5) Uani 1 1 d
N6 N 0.7079(2) -0.2745(3) 0.7110(4) 0.0097(5) Uani 1 1 d
N2 N 0.7897(2) 0.2463(3) 0.7408(4) 0.0103(5) Uani 1 1 d
C2 C 0.9787(3) 0.0848(4) 0.7483(5) 0.0121(6) Uani 1 1 d
H2B H 0.993(3) -0.018(5) 0.749(5) 0.004(8) Uiso 1 1 d
H2C H 1.029(3) 0.140(5) 0.877(6) 0.017(9) Uiso 1 1 d
H2A H 0.994(3) 0.128(4) 0.612(5) 0.010(8) Uiso 1 1 d

loop_
_atom_site_aniso_label
_atom_site_aniso_U_11
_atom_site_aniso_U_22
_atom_site_aniso_U_33
_atom_site_aniso_U_23
_atom_site_aniso_U_13
_atom_site_aniso_U_12
Ag1 0.00769(14) 0.00846(14) 0.01705(15) -0.00083(9) 0.00430(9) -0.00082(9)
N4 0.0075(12) 0.0049(12) 0.0130(13) -0.0010(10) 0.0019(10) -0.0011(10)
N1 0.0090(12) 0.0068(12) 0.0122(13) -0.0002(10) 0.0035(10) 0.0004(10)
N5 0.0064(12) 0.0074(12) 0.0175(13) -0.0010(10) 0.0022(10) -0.0016(10)
C1 0.0096(15) 0.0127(15) 0.0090(14) 0.0000(12) 0.0025(11) -0.0028(13)
O2 0.0132(12) 0.0079(11) 0.0247(13) 0.0011(9) 0.0083(9) 0.0005(9)
O1 0.0071(11) 0.0137(11) 0.0146(11) -0.0028(8) 0.0002(8) 0.0002(8)
N3 0.0088(13) 0.0079(12) 0.0112(13) -0.0012(10) 0.0012(10) -0.0025(9)
N6 0.0090(13) 0.0064(12) 0.0157(14) -0.0006(10) 0.0069(10) 0.0001(10)
N2 0.0098(13) 0.0099(13) 0.0119(14) 0.0007(10) 0.0040(10) 0.0010(10)
C2 0.0094(16) 0.0106(17) 0.0163(17) -0.0002(12) 0.0035(13) -0.0008(12)

loop_
_atom_type_symbol
_atom_type_description
_atom_type_scat_dispersion_real
_atom_type_scat_dispersion_imag
_atom_type_scat_source
C C 0.0033 0.0016 'International Tables Vol C Tables 4.2.6.8 and 6.1.1.4'
H H 0.0000 0.0000 'International Tables Vol C Tables 4.2.6.8 and 6.1.1.4'
N N 0.0061 0.0033 'International Tables Vol C Tables 4.2.6.8 and 6.1.1.4'
O O 0.0106 0.0060 'International Tables Vol C Tables 4.2.6.8 and 6.1.1.4'
Ag Ag -0.8971 1.1015 'International Tables Vol C Tables 4.2.6.8 and 6.1.1.4'

loop_
_geom_angle_atom_site_label_1
_geom_angle_atom_site_label_2
_geom_angle_atom_site_label_3
_geom_angle
_geom_angle_site_symmetry_1
_geom_angle_site_symmetry_3
N4 Ag1 N3 153.67(9) . 2_646
N4 Ag1 O2 122.16(8) . 2_656
N3 Ag1 O2 82.29(7) 2_646 2_656
N4 Ag1 Ag1 84.87(6) . 3_657
N3 Ag1 Ag1 107.36(6) 2_646 3_657
O2 Ag1 Ag1 87.99(6) 2_656 3_657
C1 N4 N3 106.0(2) . .
C1 N4 Ag1 123.84(19) . .
N3 N4 Ag1 129.32(19) . .
N2 N1 C1 109.5(2) . .
N2 N1 C2 120.7(2) . .
C1 N1 C2 129.8(3) . .
N6 N5 C1 116.3(2) . .
N4 C1 N1 107.2(3) . .
N4 C1 N5 134.7(3) . .
N1 C1 N5 117.6(3) . .
N6 O2 Ag1 104.55(17) . 2_646
N2 N3 N4 111.2(2) . .
N2 N3 Ag1 118.26(18) . 2_656
N4 N3 Ag1 130.51(19) . 2_656
O2 N6 O1 120.2(2) . .
O2 N6 N5 116.1(3) . .
O1 N6 N5 123.7(2) . .
N3 N2 N1 106.1(2) . .
N1 C2 H2B 105(2) . .
N1 C2 H2C 107(2) . .
H2B C2 H2C 113(3) . .
N1 C2 H2A 109.9(19) . .
H2B C2 H2A 108(3) . .
H2C C2 H2A 113(3) . .

loop_
_geom_bond_atom_site_label_1
_geom_bond_atom_site_label_2
_geom_bond_distance
_geom_bond_site_symmetry_2
Ag1 N4 2.265(3) .
Ag1 N3 2.328(3) 2_646
Ag1 O2 2.456(2) 2_656
Ag1 Ag1 3.0043(4) 3_657
N4 C1 1.336(4) .
N4 N3 1.362(3) .
N1 N2 1.343(3) .
N1 C1 1.355(4) .
N1 C2 1.465(4) .
N5 N6 1.317(3) .
N5 C1 1.365(4) .
O2 N6 1.261(3) .
O2 Ag1 2.456(2) 2_646
O1 N6 1.265(3) .
N3 N2 1.301(4) .
N3 Ag1 2.328(2) 2_656
C2 H2B 0.88(4) .
C2 H2C 0.99(4) .
C2 H2A 1.00(3) .

loop_
_geom_torsion_atom_site_label_1
_geom_torsion_atom_site_label_2
_geom_torsion_atom_site_label_3
_geom_torsion_atom_site_label_4
_geom_torsion
_geom_torsion_site_symmetry_1
_geom_torsion_site_symmetry_4
N3 Ag1 N4 C1 -21.5(4) 2_646 .
O2 Ag1 N4 C1 -177.5(2) 2_656 .
Ag1 Ag1 N4 C1 98.1(2) 3_657 .
N3 Ag1 N4 N3 170.22(7) 2_646 .
O2 Ag1 N4 N3 14.2(3) 2_656 .
Ag1 Ag1 N4 N3 -70.2(2) 3_657 .
N3 N4 C1 N1 -0.9(3) . .
Ag1 N4 C1 N1 -171.44(18) . .
N3 N4 C1 N5 170.1(3) . .
Ag1 N4 C1 N5 -0.5(5) . .
N2 N1 C1 N4 0.5(3) . .
C2 N1 C1 N4 -175.9(3) . .
N2 N1 C1 N5 -172.2(3) . .
C2 N1 C1 N5 11.3(5) . .
N6 N5 C1 N4 31.8(5) . .
N6 N5 C1 N1 -158.0(3) . .
C1 N4 N3 N2 1.0(3) . .
Ag1 N4 N3 N2 170.83(19) . .
C1 N4 N3 Ag1 -177.6(2) . 2_656
Ag1 N4 N3 Ag1 -7.7(4) . 2_656
Ag1 O2 N6 O1 -22.4(3) 2_646 .
Ag1 O2 N6 N5 158.3(2) 2_646 .
C1 N5 N6 O2 -171.5(3) . .
C1 N5 N6 O1 9.2(4) . .
N4 N3 N2 N1 -0.7(3) . .
Ag1 N3 N2 N1 178.10(18) 2_656 .
C1 N1 N2 N3 0.1(3) . .
C2 N1 N2 N3 176.9(3) . .
